data_4061624
loop_
_publ_author_name
'Seah Ling Kuan, Weng Kee Leong'
'Lai Yoong Goh, Richard D. Webster'

_publ_section_title
;
Redox Dependent Isomerization of Organometallic RuII/RuIII
Compounds Containing the Hydrotris(Methimazolyl)Borate Ligand.
An Electrochemical Square Scheme Mechanism.
;
_journal_name_full Organometallics
_journal_paper_doi 10.1021/om050432o
_journal_year 2005
_chemical_formula_sum 'C22 H31 B F6 N6 P Ru S3'
_chemical_formula_weight 732.56
_space_group_IT_number 2
_symmetry_cell_setting triclinic
_symmetry_space_group_name_Hall '-P 1'
_symmetry_space_group_name_H-M 'P -1'
_cell_angle_alpha 66.313(1)
_cell_angle_beta 70.034(1)
_cell_angle_gamma 86.069(1)
_cell_formula_units_Z 2
_cell_length_a 10.2117(6)
_cell_length_b 11.8399(7)
_cell_length_c 14.4314(8)
_cell_measurement_temperature 223(2)
_cell_volume 1497.02(15)
_diffrn_ambient_temperature 223(2)
_exptl_crystal_density_diffrn 1.625
_cod_depositor_comments
;
The following automatic conversions were performed:
'_symmetry_cell_setting' value 'Triclinic' changed to 'triclinic'
according to '/home/saulius/struct/CIF-dictionaries/cif_core.dic'
dictionary named 'cif_core.dic' version 2.4.1 from 2010-06-29.

Automatic conversion script
Id: cif_fix_enum 1527 2010-12-29 10:47:43Z saulius 
;
_cod_database_code 4061624

loop_
_symmetry_equiv_pos_as_xyz
'x, y, z'
'-x, -y, -z'

loop_
_atom_site_label
_atom_site_type_symbol
_atom_site_fract_x
_atom_site_fract_y
_atom_site_fract_z
_atom_site_U_iso_or_equiv
_atom_site_adp_type
_atom_site_occupancy
_atom_site_symmetry_multiplicity
_atom_site_calc_flag
_atom_site_refinement_flags
_atom_site_disorder_assembly
_atom_site_disorder_group
Ru1 Ru 0.57359(2) 0.67182(2) 0.171698(19) 0.02850(8) Uani 1 1 d . . .
S2 S 0.41277(8) 0.82982(7) 0.15853(6) 0.03510(17) Uani 1 1 d . . .
S3 S 0.43748(9) 0.54643(8) 0.35626(7) 0.04097(19) Uani 1 1 d . . .
S4 S 0.48588(8) 0.58825(8) 0.08219(7) 0.03933(18) Uani 1 1 d . . .
B6 B 0.1576(4) 0.5897(3) 0.2666(3) 0.0356(7) Uani 1 1 d . . .
H6 H 0.049(4) 0.559(3) 0.294(3) 0.033(9) Uiso 1 1 d . . .
C1 C 0.7430(3) 0.8050(3) 0.1412(4) 0.0485(9) Uani 1 1 d . . .
C2 C 0.7459(3) 0.6926(4) 0.2264(3) 0.0455(8) Uani 1 1 d . . .
C3 C 0.7730(3) 0.5981(3) 0.1843(3) 0.0420(8) Uani 1 1 d . . .
C4 C 0.7863(3) 0.6546(4) 0.0744(3) 0.0433(8) Uani 1 1 d . . .
C5 C 0.7656(3) 0.7824(3) 0.0479(3) 0.0469(8) Uani 1 1 d . . .
C6 C 0.7284(5) 0.9311(4) 0.1429(6) 0.093(2) Uani 1 1 d . . .
H6A H 0.6866 0.9231 0.2167 0.140 Uiso 1 1 calc R . .
H6B H 0.6692 0.9763 0.1022 0.140 Uiso 1 1 calc R . .
H6C H 0.8199 0.9757 0.1107 0.140 Uiso 1 1 calc R . .
C7 C 0.7334(5) 0.6773(7) 0.3368(4) 0.0885(19) Uani 1 1 d . . .
H7A H 0.8202 0.7084 0.3348 0.133 Uiso 1 1 calc R . .
H7B H 0.7142 0.5903 0.3848 0.133 Uiso 1 1 calc R . .
H7C H 0.6577 0.7233 0.3625 0.133 Uiso 1 1 calc R . .
C8 C 0.7963(5) 0.4671(4) 0.2433(5) 0.0773(16) Uani 1 1 d . . .
H8A H 0.7541 0.4137 0.2231 0.116 Uiso 1 1 calc R . .
H8B H 0.7541 0.4445 0.3202 0.116 Uiso 1 1 calc R . .
H8C H 0.8959 0.4577 0.2250 0.116 Uiso 1 1 calc R . .
C9 C 0.8284(4) 0.5943(5) -0.0040(4) 0.0728(14) Uani 1 1 d . . .
H9A H 0.9285 0.6092 -0.0416 0.109 Uiso 1 1 calc R . .
H9B H 0.7803 0.6289 -0.0557 0.109 Uiso 1 1 calc R . .
H9C H 0.8034 0.5060 0.0346 0.109 Uiso 1 1 calc R . .
C10 C 0.7770(5) 0.8790(6) -0.0623(4) 0.093(2) Uani 1 1 d . . .
H10A H 0.8695 0.9220 -0.0976 0.140 Uiso 1 1 calc R . .
H10B H 0.7074 0.9378 -0.0549 0.140 Uiso 1 1 calc R . .
H10C H 0.7613 0.8392 -0.1051 0.140 Uiso 1 1 calc R . .
N21 N 0.1717(3) 0.6841(2) 0.3120(2) 0.0355(5) Uani 1 1 d . . .
C22 C 0.2668(3) 0.7796(3) 0.2736(2) 0.0336(6) Uani 1 1 d . . .
N23 N 0.2299(3) 0.8352(3) 0.3433(2) 0.0434(6) Uani 1 1 d . . .
C24 C 0.1094(4) 0.7736(4) 0.4269(3) 0.0518(9) Uani 1 1 d . . .
H24 H 0.0614 0.7930 0.4863 0.062 Uiso 1 1 calc R . .
C25 C 0.0740(4) 0.6809(3) 0.4072(3) 0.0456(8) Uani 1 1 d . . .
H25 H -0.0041 0.6233 0.4507 0.055 Uiso 1 1 calc R . .
C26 C 0.3034(5) 0.9424(4) 0.3330(4) 0.0619(11) Uani 1 1 d . . .
H26A H 0.3889 0.9185 0.3486 0.093 Uiso 1 1 calc R . .
H26B H 0.2445 0.9753 0.3835 0.093 Uiso 1 1 calc R . .
H26C H 0.3261 1.0052 0.2602 0.093 Uiso 1 1 calc R . .
N31 N 0.2268(3) 0.4685(2) 0.3106(2) 0.0365(6) Uani 1 1 d . . .
C32 C 0.3338(3) 0.4445(3) 0.3480(2) 0.0370(7) Uani 1 1 d . . .
N33 N 0.3487(3) 0.3214(3) 0.3799(2) 0.0443(7) Uani 1 1 d . . .
C34 C 0.2501(4) 0.2685(3) 0.3607(3) 0.0526(9) Uani 1 1 d . . .
H34 H 0.2376 0.1845 0.3750 0.063 Uiso 1 1 calc R . .
C35 C 0.1754(4) 0.3587(3) 0.3180(3) 0.0470(8) Uani 1 1 d . . .
H35 H 0.1010 0.3493 0.2967 0.056 Uiso 1 1 calc R . .
C36 C 0.4538(5) 0.2551(4) 0.4235(3) 0.0597(11) Uani 1 1 d . . .
H36A H 0.5202 0.2283 0.3713 0.090 Uiso 1 1 calc R . .
H36B H 0.4090 0.1835 0.4894 0.090 Uiso 1 1 calc R . .
H36C H 0.5024 0.3093 0.4389 0.090 Uiso 1 1 calc R . .
N41 N 0.2091(3) 0.6466(2) 0.1417(2) 0.0355(5) Uani 1 1 d . . .
C42 C 0.3325(3) 0.6496(3) 0.0674(2) 0.0332(6) Uani 1 1 d . . .
N43 N 0.3212(3) 0.7128(2) -0.0308(2) 0.0394(6) Uani 1 1 d . . .
C44 C 0.1882(4) 0.7500(3) -0.0177(3) 0.0474(8) Uani 1 1 d . . .
H44 H 0.1524 0.7950 -0.0729 0.057 Uiso 1 1 calc R . .
C45 C 0.1196(4) 0.7107(3) 0.0875(3) 0.0439(8) Uani 1 1 d . . .
H45 H 0.0263 0.7239 0.1199 0.053 Uiso 1 1 calc R . .
C46 C 0.4346(5) 0.7433(4) -0.1337(3) 0.0595(10) Uani 1 1 d . . .
H46A H 0.5154 0.7806 -0.1325 0.089 Uiso 1 1 calc R . .
H46B H 0.4047 0.8011 -0.1913 0.089 Uiso 1 1 calc R . .
H46C H 0.4592 0.6685 -0.1457 0.089 Uiso 1 1 calc R . .
P5 P 0.86043(12) 0.08726(9) 0.33825(8) 0.0494(2) Uani 1 1 d . . .
F51 F 0.9254(4) -0.0010(4) 0.2819(3) 0.1171(13) Uani 1 1 d . A .
F54 F 0.7954(5) 0.1803(3) 0.3929(3) 0.1126(13) Uani 1 1 d . A .
F52 F 0.8171(7) -0.0215(4) 0.4479(3) 0.1276(17) Uani 0.767(4) 1 d PD A 1
F53 F 1.0044(5) 0.1073(6) 0.3443(6) 0.1352(18) Uani 0.767(4) 1 d PD A 1
F55 F 0.9019(7) 0.1985(4) 0.2230(3) 0.1276(17) Uani 0.767(4) 1 d PD A 1
F56 F 0.7164(5) 0.0699(6) 0.3245(6) 0.1352(18) Uani 0.767(4) 1 d PD A 1
F52 F 0.9211(19) 0.0223(15) 0.4411(11) 0.1276(17) Uani 0.233(4) 1 d PD A 2
F53 F 0.9812(16) 0.1799(17) 0.2861(14) 0.1352(18) Uani 0.233(4) 1 d PD A 2
F55 F 0.7869(19) 0.1581(15) 0.2620(11) 0.1276(17) Uani 0.233(4) 1 d PD A 2
F56 F 0.7269(16) 0.0042(16) 0.4158(14) 0.1352(18) Uani 0.233(4) 1 d PD A 2

loop_
_atom_site_aniso_label
_atom_site_aniso_U_11
_atom_site_aniso_U_22
_atom_site_aniso_U_33
_atom_site_aniso_U_23
_atom_site_aniso_U_13
_atom_site_aniso_U_12
Ru1 0.02560(12) 0.02764(12) 0.03495(13) -0.01399(9) -0.01207(9) 0.00290(8)
S2 0.0306(4) 0.0269(3) 0.0399(4) -0.0109(3) -0.0061(3) 0.0031(3)
S3 0.0414(4) 0.0429(4) 0.0341(4) -0.0072(3) -0.0170(3) -0.0009(3)
S4 0.0361(4) 0.0501(5) 0.0485(5) -0.0332(4) -0.0196(3) 0.0110(3)
B6 0.0285(16) 0.0351(17) 0.0426(19) -0.0152(15) -0.0117(14) 0.0007(13)
C1 0.0298(15) 0.0383(17) 0.082(3) -0.0311(18) -0.0164(17) -0.0002(13)
C2 0.0299(15) 0.064(2) 0.051(2) -0.0282(18) -0.0168(14) -0.0039(15)
C3 0.0280(14) 0.0351(16) 0.064(2) -0.0165(15) -0.0210(15) 0.0041(12)
C4 0.0275(15) 0.056(2) 0.054(2) -0.0316(17) -0.0115(14) 0.0056(14)
C5 0.0294(15) 0.0414(18) 0.054(2) -0.0066(15) -0.0108(14) 0.0015(13)
C6 0.058(3) 0.055(3) 0.190(7) -0.075(4) -0.040(3) 0.004(2)
C7 0.053(3) 0.169(6) 0.070(3) -0.066(4) -0.028(2) -0.004(3)
C8 0.052(2) 0.042(2) 0.126(4) -0.007(2) -0.049(3) 0.0067(18)
C9 0.043(2) 0.110(4) 0.091(3) -0.073(3) -0.016(2) 0.017(2)
C10 0.061(3) 0.095(4) 0.066(3) 0.014(3) -0.009(2) 0.010(3)
N21 0.0305(12) 0.0353(13) 0.0365(13) -0.0128(11) -0.0088(10) 0.0026(10)
C22 0.0335(15) 0.0296(14) 0.0360(15) -0.0128(12) -0.0109(12) 0.0060(11)
N23 0.0507(17) 0.0377(14) 0.0412(15) -0.0196(12) -0.0109(13) 0.0043(12)
C24 0.052(2) 0.055(2) 0.0383(18) -0.0206(16) -0.0002(16) 0.0028(17)
C25 0.0379(17) 0.0464(19) 0.0398(18) -0.0122(15) -0.0048(14) 0.0036(14)
C26 0.078(3) 0.052(2) 0.058(2) -0.034(2) -0.009(2) -0.007(2)
N31 0.0381(14) 0.0313(12) 0.0348(13) -0.0113(10) -0.0078(11) -0.0021(10)
C32 0.0398(16) 0.0309(14) 0.0284(14) -0.0049(12) -0.0061(12) 0.0024(12)
N33 0.0477(16) 0.0314(13) 0.0401(15) -0.0071(11) -0.0084(13) 0.0057(12)
C34 0.065(2) 0.0313(16) 0.049(2) -0.0143(15) -0.0060(18) -0.0041(16)
C35 0.049(2) 0.0368(17) 0.049(2) -0.0148(15) -0.0106(16) -0.0101(15)
C36 0.068(3) 0.043(2) 0.050(2) -0.0063(17) -0.0163(19) 0.0176(19)
N41 0.0300(12) 0.0360(13) 0.0415(14) -0.0125(11) -0.0164(11) -0.0007(10)
C42 0.0357(15) 0.0315(14) 0.0387(15) -0.0161(12) -0.0171(13) -0.0014(12)
N43 0.0478(16) 0.0359(14) 0.0387(14) -0.0131(11) -0.0211(12) -0.0012(12)
C44 0.055(2) 0.0386(17) 0.053(2) -0.0089(15) -0.0347(18) 0.0037(15)
C45 0.0361(16) 0.0408(17) 0.057(2) -0.0122(15) -0.0273(15) 0.0026(13)
C46 0.075(3) 0.060(2) 0.0371(19) -0.0141(17) -0.0176(19) 0.001(2)
P5 0.0593(6) 0.0455(5) 0.0409(5) -0.0129(4) -0.0194(4) 0.0014(4)
F51 0.126(3) 0.121(3) 0.131(3) -0.093(3) -0.027(2) 0.024(2)
F54 0.185(4) 0.087(2) 0.090(2) -0.0522(19) -0.066(3) 0.061(2)
F52 0.190(5) 0.083(2) 0.0541(16) 0.0106(15) -0.020(2) 0.001(2)
F53 0.082(2) 0.188(5) 0.191(5) -0.103(4) -0.082(3) 0.021(2)
F55 0.190(5) 0.083(2) 0.0541(16) 0.0106(15) -0.020(2) 0.001(2)
F56 0.082(2) 0.188(5) 0.191(5) -0.103(4) -0.082(3) 0.021(2)
F52 0.190(5) 0.083(2) 0.0541(16) 0.0106(15) -0.020(2) 0.001(2)
F53 0.082(2) 0.188(5) 0.191(5) -0.103(4) -0.082(3) 0.021(2)
F55 0.190(5) 0.083(2) 0.0541(16) 0.0106(15) -0.020(2) 0.001(2)
F56 0.082(2) 0.188(5) 0.191(5) -0.103(4) -0.082(3) 0.021(2)

loop_
_geom_bond_atom_site_label_1
_geom_bond_atom_site_label_2
_geom_bond_distance
_geom_bond_site_symmetry_2
_geom_bond_publ_flag
Ru1 C4 2.195(3) . ?
Ru1 C3 2.196(3) . ?
Ru1 C5 2.197(3) . ?
Ru1 C2 2.224(3) . ?
Ru1 C1 2.230(3) . ?
Ru1 S4 2.3213(8) . ?
Ru1 S2 2.3956(8) . ?
Ru1 S3 2.4100(8) . ?
S2 C22 1.724(3) . ?
S3 C32 1.722(3) . ?
S4 C42 1.724(3) . ?
B6 N21 1.541(4) . ?
B6 N31 1.548(4) . ?
B6 N41 1.550(5) . ?
C1 C2 1.410(6) . ?
C1 C5 1.417(6) . ?
C1 C6 1.499(5) . ?
C2 C3 1.445(5) . ?
C2 C7 1.490(6) . ?
C3 C4 1.412(5) . ?
C3 C8 1.488(5) . ?
C4 C5 1.424(5) . ?
C4 C9 1.499(5) . ?
C5 C10 1.510(6) . ?
N21 C22 1.344(4) . ?
N21 C25 1.383(4) . ?
C22 N23 1.351(4) . ?
N23 C24 1.380(5) . ?
N23 C26 1.450(5) . ?
C24 C25 1.339(5) . ?
N31 C32 1.343(4) . ?
N31 C35 1.385(4) . ?
C32 N33 1.356(4) . ?
N33 C34 1.378(5) . ?
N33 C36 1.453(5) . ?
C34 C35 1.334(6) . ?
N41 C42 1.339(4) . ?
N41 C45 1.393(4) . ?
C42 N43 1.353(4) . ?
N43 C44 1.372(5) . ?
N43 C46 1.459(5) . ?
C44 C45 1.328(5) . ?
P5 F53 1.476(15) . ?
P5 F55 1.487(14) . ?
P5 F52 1.523(4) . ?
P5 F56 1.528(15) . ?
P5 F53 1.542(4) . ?
P5 F51 1.554(3) . ?
P5 F55 1.586(4) . ?
P5 F54 1.586(3) . ?
P5 F56 1.588(4) . ?
P5 F52 1.680(14) . ?
